data_1519854
loop_
_publ_author_name
'Pandit, Palash'
'Yamamoto, Koji'
'Nakamura, Toshikazu'
'Nishimura, Katsuyuki'
'Kurashige, Yuki'
'Yanai, Takeshi'
'Nakamura, Go'
'Masaoka, Shigeyuki'
'Furukawa, Ko'
'Yakiyama, Yumi'
'Kawano, Masaki'
'Higashibayashi, Shuhei'

_publ_section_title
;
 Acid/base-regulated reversible electron transfer disproportionation of
 N--N linked bicarbazole and biacridine derivatives
;
_journal_issue 7
_journal_name_full 'Chem. Sci.'
_journal_page_first 4160
_journal_paper_doi 10.1039/C5SC00946D
_journal_volume 6
_journal_year 2015
_chemical_formula_sum 'C46 H58 N2'
_chemical_formula_weight 638.94
_chemical_name_systematic tetrabutyl-tetrahydro-tetramethylbiacridine
_space_group_IT_number 14
_symmetry_cell_setting monoclinic
_symmetry_space_group_name_Hall '-P 2yn'
_symmetry_space_group_name_H-M 'P 1 21/n 1'
_atom_sites_solution_hydrogens geom
_atom_sites_solution_primary direct
_atom_sites_solution_secondary difmap
_audit_creation_method SHELXL-97
_audit_update_record
;
2014-12-22 deposited with the CCDC.
2015-04-15 downloaded from the CCDC.
;
_cell_angle_alpha 90.00
_cell_angle_beta 97.762(5)
_cell_angle_gamma 90.00
_cell_formula_units_Z 4
_cell_length_a 13.312(3)
_cell_length_b 18.813(4)
_cell_length_c 15.401(4)
_cell_measurement_reflns_used 6404
_cell_measurement_temperature 123(2)
_cell_measurement_theta_max 27.486
_cell_measurement_theta_min 3.068
_cell_volume 3821.7(15)
_computing_structure_refinement 'SHELXL-97 (Sheldrick, 2008)'
_diffrn_ambient_temperature 123(2)
_diffrn_measured_fraction_theta_full 0.988
_diffrn_measured_fraction_theta_max 0.988
_diffrn_radiation_monochromator graphite
_diffrn_radiation_source 'fine-focus sealed tube'
_diffrn_radiation_type MoK\a
_diffrn_radiation_wavelength 0.71073
_diffrn_reflns_av_R_equivalents 0.0585
_diffrn_reflns_av_sigmaI/netI 0.0735
_diffrn_reflns_limit_h_max 17
_diffrn_reflns_limit_h_min -15
_diffrn_reflns_limit_k_max 24
_diffrn_reflns_limit_k_min -24
_diffrn_reflns_limit_l_max 17
_diffrn_reflns_limit_l_min -19
_diffrn_reflns_number 29252
_diffrn_reflns_theta_full 27.48
_diffrn_reflns_theta_max 27.48
_diffrn_reflns_theta_min 3.07
_exptl_absorpt_coefficient_mu 0.063
_exptl_absorpt_correction_T_max 0.9987
_exptl_absorpt_correction_T_min 0.9875
_exptl_absorpt_correction_type multi-scan
_exptl_crystal_colour Yellow
_exptl_crystal_density_diffrn 1.110
_exptl_crystal_density_method 'not measured'
_exptl_crystal_description Platelet
_exptl_crystal_F_000 1392
_exptl_crystal_recrystallization_method 'Re-crystallisation from solvent: Dichloromethane/Ethanol'
_exptl_crystal_size_max 0.20
_exptl_crystal_size_mid 0.10
_exptl_crystal_size_min 0.02
_refine_diff_density_max 0.422
_refine_diff_density_min -0.317
_refine_diff_density_rms 0.056
_refine_ls_extinction_method none
_refine_ls_goodness_of_fit_ref 1.061
_refine_ls_hydrogen_treatment mixed
_refine_ls_matrix_type full
_refine_ls_number_parameters 489
_refine_ls_number_reflns 8664
_refine_ls_number_restraints 0
_refine_ls_restrained_S_all 1.061
_refine_ls_R_factor_all 0.1403
_refine_ls_R_factor_gt 0.0893
_refine_ls_shift/su_max 0.007
_refine_ls_shift/su_mean 0.001
_refine_ls_structure_factor_coef Fsqd
_refine_ls_weighting_details 'calc w=1/[\s^2^(Fo^2^)+(0.1126P)^2^+1.5854P] where P=(Fo^2^+2Fc^2^)/3'
_refine_ls_weighting_scheme calc
_refine_ls_wR_factor_gt 0.2123
_refine_ls_wR_factor_ref 0.2496
_reflns_number_gt 5265
_reflns_number_total 8664
_reflns_threshold_expression >2\s(I)
_cod_data_source_file c5sc00946d2.cif
_cod_data_source_block buacridine
_cod_depositor_comments 'Adding full bibliography for 1519852--1519855.cif.'
_cod_original_cell_volume 3821.8(16)
_cod_original_sg_symbol_H-M 'P 21/n'
_cod_database_code 1519854

loop_
_symmetry_equiv_pos_as_xyz
'x, y, z'
'-x+1/2, y+1/2, -z+1/2'
'-x, -y, -z'
'x-1/2, -y-1/2, z-1/2'

loop_
_atom_site_label
_atom_site_type_symbol
_atom_site_fract_x
_atom_site_fract_y
_atom_site_fract_z
_atom_site_U_iso_or_equiv
_atom_site_adp_type
_atom_site_occupancy
_atom_site_symmetry_multiplicity
_atom_site_calc_flag
_atom_site_refinement_flags
N1 N 0.73011(16) 0.20293(12) 0.30770(15) 0.0326(5) Uani 1 1 d .
C2 C 0.8862(2) 0.26136(14) 0.37567(17) 0.0316(6) Uani 1 1 d .
C19 C 0.6576(2) 0.35431(14) 0.44068(17) 0.0318(6) Uani 1 1 d .
C20 C 0.54297(19) 0.34623(14) 0.41643(17) 0.0312(6) Uani 1 1 d .
C21 C 0.52427(19) 0.33207(14) 0.31738(18) 0.0311(6) Uani 1 1 d .
C18 C 0.7039(2) 0.40234(15) 0.50225(18) 0.0344(6) Uani 1 1 d .
C6 C 0.8934(2) 0.15584(15) 0.28618(18) 0.0356(6) Uani 1 1 d .
C4 C 1.0499(2) 0.21238(15) 0.35404(19) 0.0369(6) Uani 1 1 d .
C14 C 0.7193(2) 0.30673(14) 0.40180(17) 0.0312(6) Uani 1 1 d .
N2 N 0.67191(16) 0.25791(12) 0.34023(14) 0.0327(5) Uani 1 1 d .
C15 C 0.8247(2) 0.31051(14) 0.42132(17) 0.0311(6) Uani 1 1 d .
C17 C 0.8087(2) 0.40402(14) 0.52701(18) 0.0341(6) Uani 1 1 d .
C7 C 0.8351(2) 0.09740(16) 0.2328(2) 0.0405(7) Uani 1 1 d .
C3 C 0.9915(2) 0.26293(15) 0.38849(19) 0.0355(6) Uani 1 1 d .
C26 C 0.5884(2) 0.28426(14) 0.28209(18) 0.0328(6) Uani 1 1 d .
C1 C 0.8372(2) 0.20852(14) 0.32181(17) 0.0322(6) Uani 1 1 d .
C11 C 0.5739(2) 0.04805(15) 0.35815(19) 0.0372(6) Uani 1 1 d .
C23 C 0.4277(2) 0.34739(15) 0.17118(19) 0.0379(7) Uani 1 1 d .
C22 C 0.4462(2) 0.36363(15) 0.26076(18) 0.0341(6) Uani 1 1 d .
C8 C 0.7464(2) 0.07806(15) 0.28080(18) 0.0354(6) Uani 1 1 d .
C16 C 0.8670(2) 0.35825(15) 0.48535(18) 0.0352(6) Uani 1 1 d .
C37 C 0.8555(2) 0.45301(16) 0.60172(19) 0.0392(7) Uani 1 1 d .
C25 C 0.5693(2) 0.26430(16) 0.1950(2) 0.0392(7) Uani 1 1 d .
C41 C 0.5094(2) 0.28158(15) 0.46583(19) 0.0386(7) Uani 1 1 d .
H41A H 0.5531 0.2410 0.4572 0.058 Uiso 1 1 calc R
H41B H 0.4389 0.2698 0.4434 0.058 Uiso 1 1 calc R
H41C H 0.5148 0.2926 0.5285 0.058 Uiso 1 1 calc R
C13 C 0.6909(2) 0.13309(14) 0.31334(18) 0.0329(6) Uani 1 1 d .
C10 C 0.6312(2) -0.00880(15) 0.33367(19) 0.0393(7) Uani 1 1 d .
C5 C 0.9984(2) 0.15856(17) 0.3031(2) 0.0405(7) Uani 1 1 d .
C43 C 0.3442(2) 0.38351(17) 0.1089(2) 0.0446(7) Uani 1 1 d .
C42 C 0.4840(2) 0.41084(15) 0.4424(2) 0.0385(7) Uani 1 1 d .
H42A H 0.4970 0.4173 0.5060 0.058 Uiso 1 1 calc R
H42B H 0.4113 0.4033 0.4244 0.058 Uiso 1 1 calc R
H42C H 0.5060 0.4533 0.4132 0.058 Uiso 1 1 calc R
C12 C 0.6029(2) 0.11820(15) 0.34812(19) 0.0355(6) Uani 1 1 d .
C24 C 0.4899(2) 0.29604(17) 0.1407(2) 0.0412(7) Uani 1 1 d .
C33 C 0.6004(2) -0.08568(16) 0.3501(2) 0.0441(7) Uani 1 1 d .
C9 C 0.7155(2) 0.00822(15) 0.29398(19) 0.0381(7) Uani 1 1 d .
C40 C 0.9712(2) 0.44739(18) 0.6190(2) 0.0512(8) Uani 1 1 d .
H40A H 1.0000 0.4623 0.5666 0.077 Uiso 1 1 calc R
H40B H 0.9906 0.3981 0.6331 0.077 Uiso 1 1 calc R
H40C H 0.9970 0.4782 0.6683 0.077 Uiso 1 1 calc R
C32 C 0.7935(2) 0.1271(2) 0.1417(2) 0.0515(8) Uani 1 1 d .
H32A H 0.7514 0.0910 0.1085 0.077 Uiso 1 1 calc R
H32B H 0.8501 0.1398 0.1102 0.077 Uiso 1 1 calc R
H32C H 0.7525 0.1695 0.1486 0.077 Uiso 1 1 calc R
C27 C 1.1667(2) 0.21511(17) 0.3713(2) 0.0474(8) Uani 1 1 d .
C38 C 0.8270(3) 0.53016(17) 0.5805(2) 0.0538(9) Uani 1 1 d .
H38A H 0.8545 0.5446 0.5273 0.081 Uiso 1 1 calc R
H38B H 0.8552 0.5606 0.6295 0.081 Uiso 1 1 calc R
H38C H 0.7530 0.5349 0.5712 0.081 Uiso 1 1 calc R
C31 C 0.9016(2) 0.03272(18) 0.2195(3) 0.0573(10) Uani 1 1 d .
H31A H 0.9288 0.0128 0.2766 0.086 Uiso 1 1 calc R
H31B H 0.9578 0.0474 0.1884 0.086 Uiso 1 1 calc R
H31C H 0.8608 -0.0033 0.1849 0.086 Uiso 1 1 calc R
C30 C 1.2115(2) 0.14064(18) 0.3807(3) 0.0562(9) Uani 1 1 d .
H30A H 1.1915 0.1139 0.3265 0.084 Uiso 1 1 calc R
H30B H 1.1862 0.1162 0.4296 0.084 Uiso 1 1 calc R
H30C H 1.2856 0.1438 0.3920 0.084 Uiso 1 1 calc R
C28 C 1.2034(3) 0.2556(2) 0.4565(3) 0.0722(12) Uani 1 1 d .
H28A H 1.2766 0.2488 0.4720 0.108 Uiso 1 1 calc R
H28B H 1.1682 0.2375 0.5039 0.108 Uiso 1 1 calc R
H28C H 1.1889 0.3064 0.4479 0.108 Uiso 1 1 calc R
C46 C 0.2884(3) 0.44059(19) 0.1534(2) 0.0564(9) Uani 1 1 d .
H46A H 0.2556 0.4191 0.2003 0.085 Uiso 1 1 calc R
H46B H 0.2368 0.4626 0.1103 0.085 Uiso 1 1 calc R
H46C H 0.3367 0.4769 0.1783 0.085 Uiso 1 1 calc R
C39 C 0.8143(3) 0.4305(2) 0.6855(2) 0.0621(10) Uani 1 1 d .
H39A H 0.8418 0.4619 0.7337 0.093 Uiso 1 1 calc R
H39B H 0.8344 0.3814 0.6999 0.093 Uiso 1 1 calc R
H39C H 0.7401 0.4339 0.6766 0.093 Uiso 1 1 calc R
C36 C 0.5696(3) -0.0922(2) 0.4420(3) 0.0673(11) Uani 1 1 d .
H36A H 0.6249 -0.0750 0.4854 0.101 Uiso 1 1 calc R
H36B H 0.5554 -0.1421 0.4540 0.101 Uiso 1 1 calc R
H36C H 0.5086 -0.0636 0.4455 0.101 Uiso 1 1 calc R
C29 C 1.2047(3) 0.2514(3) 0.2945(3) 0.0783(13) Uani 1 1 d .
H29A H 1.2790 0.2496 0.3018 0.118 Uiso 1 1 calc R
H29B H 1.1825 0.3011 0.2918 0.118 Uiso 1 1 calc R
H29C H 1.1774 0.2272 0.2401 0.118 Uiso 1 1 calc R
C34 C 0.6867(3) -0.13798(17) 0.3414(3) 0.0613(10) Uani 1 1 d .
H34A H 0.7033 -0.1366 0.2813 0.092 Uiso 1 1 calc R
H34B H 0.6654 -0.1861 0.3549 0.092 Uiso 1 1 calc R
H34C H 0.7466 -0.1246 0.3823 0.092 Uiso 1 1 calc R
C35 C 0.5100(3) -0.10670(19) 0.2830(3) 0.0644(11) Uani 1 1 d .
H35A H 0.4524 -0.0756 0.2894 0.097 Uiso 1 1 calc R
H35B H 0.4914 -0.1562 0.2929 0.097 Uiso 1 1 calc R
H35C H 0.5282 -0.1018 0.2238 0.097 Uiso 1 1 calc R
C45 C 0.2656(3) 0.3276(2) 0.0716(2) 0.0623(10) Uani 1 1 d .
H45A H 0.2332 0.3073 0.1194 0.093 Uiso 1 1 calc R
H45B H 0.2994 0.2899 0.0428 0.093 Uiso 1 1 calc R
H45C H 0.2141 0.3502 0.0290 0.093 Uiso 1 1 calc R
C44 C 0.3907(3) 0.4179(2) 0.0328(3) 0.0754(12) Uani 1 1 d .
H44A H 0.3371 0.4410 -0.0073 0.113 Uiso 1 1 calc R
H44B H 0.4233 0.3812 0.0012 0.113 Uiso 1 1 calc R
H44C H 0.4412 0.4533 0.0561 0.113 Uiso 1 1 calc R
H18 H 0.659(2) 0.4351(14) 0.5320(17) 0.028(7) Uiso 1 1 d .
H22 H 0.4021(19) 0.3989(14) 0.2852(16) 0.026(7) Uiso 1 1 d .
H3 H 1.028(2) 0.2973(15) 0.4248(18) 0.028(7) Uiso 1 1 d .
H12 H 0.563(2) 0.1597(17) 0.3644(19) 0.043(8) Uiso 1 1 d .
H16 H 0.940(2) 0.3564(14) 0.4962(16) 0.024(7) Uiso 1 1 d .
H25 H 0.618(2) 0.2270(16) 0.1722(19) 0.040(8) Uiso 1 1 d .
H9 H 0.752(2) -0.0333(18) 0.271(2) 0.048(9) Uiso 1 1 d .
H5 H 1.035(2) 0.1214(18) 0.278(2) 0.049(9) Uiso 1 1 d .
H24 H 0.482(2) 0.2863(17) 0.078(2) 0.050(9) Uiso 1 1 d .
H11 H 0.507(2) 0.0389(16) 0.383(2) 0.044(8) Uiso 1 1 d .

loop_
_atom_site_aniso_label
_atom_site_aniso_U_11
_atom_site_aniso_U_22
_atom_site_aniso_U_33
_atom_site_aniso_U_23
_atom_site_aniso_U_13
_atom_site_aniso_U_12
N1 0.0291(12) 0.0293(12) 0.0391(13) -0.0066(10) 0.0033(10) 0.0034(9)
C2 0.0319(14) 0.0294(13) 0.0331(14) 0.0012(11) 0.0026(11) 0.0026(11)
C19 0.0307(14) 0.0326(14) 0.0326(14) -0.0007(11) 0.0061(11) -0.0019(11)
C20 0.0313(14) 0.0285(13) 0.0347(15) -0.0004(11) 0.0070(11) 0.0004(11)
C21 0.0256(13) 0.0322(14) 0.0358(15) -0.0023(11) 0.0051(11) -0.0029(11)
C18 0.0335(15) 0.0330(14) 0.0371(15) -0.0023(12) 0.0057(12) 0.0026(12)
C6 0.0347(15) 0.0366(15) 0.0361(15) -0.0055(12) 0.0065(12) 0.0026(12)
C4 0.0338(15) 0.0333(15) 0.0437(16) 0.0009(12) 0.0051(12) 0.0012(12)
C14 0.0329(14) 0.0297(13) 0.0304(14) 0.0006(11) 0.0018(11) -0.0004(11)
N2 0.0301(12) 0.0319(12) 0.0354(12) -0.0076(10) 0.0021(9) 0.0046(9)
C15 0.0317(14) 0.0292(13) 0.0323(14) -0.0004(11) 0.0038(11) 0.0018(11)
C17 0.0359(15) 0.0320(14) 0.0336(15) -0.0061(11) 0.0020(11) -0.0025(12)
C7 0.0359(15) 0.0420(17) 0.0435(17) -0.0129(13) 0.0050(13) 0.0057(13)
C3 0.0313(15) 0.0336(15) 0.0412(16) 0.0017(12) 0.0032(12) -0.0008(12)
C26 0.0314(14) 0.0302(13) 0.0358(15) -0.0023(11) 0.0016(11) -0.0017(11)
C1 0.0276(14) 0.0352(14) 0.0333(15) -0.0011(11) 0.0025(11) 0.0028(11)
C11 0.0379(16) 0.0334(14) 0.0393(16) -0.0047(12) 0.0014(13) 0.0003(12)
C23 0.0351(15) 0.0350(15) 0.0429(17) -0.0006(12) 0.0026(12) 0.0001(12)
C22 0.0320(14) 0.0311(14) 0.0395(16) -0.0016(12) 0.0054(12) 0.0019(12)
C8 0.0341(15) 0.0332(14) 0.0376(15) -0.0074(12) 0.0006(12) 0.0043(12)
C16 0.0315(15) 0.0361(15) 0.0367(15) -0.0032(12) 0.0003(12) 0.0001(12)
C37 0.0389(16) 0.0389(15) 0.0383(16) -0.0061(13) -0.0003(13) 0.0019(13)
C25 0.0359(16) 0.0380(16) 0.0425(17) -0.0082(13) 0.0007(13) 0.0023(13)
C41 0.0387(16) 0.0378(15) 0.0397(16) 0.0011(13) 0.0072(12) 0.0003(12)
C13 0.0313(14) 0.0297(14) 0.0360(15) -0.0042(11) -0.0020(11) 0.0005(11)
C10 0.0441(17) 0.0320(15) 0.0392(16) -0.0037(12) -0.0035(13) 0.0014(12)
C5 0.0369(16) 0.0380(16) 0.0473(18) -0.0011(13) 0.0082(13) 0.0053(13)
C43 0.0448(17) 0.0468(18) 0.0406(17) 0.0014(14) 0.0001(14) 0.0117(14)
C42 0.0369(15) 0.0389(16) 0.0401(16) -0.0063(12) 0.0061(12) 0.0032(12)
C12 0.0323(15) 0.0345(15) 0.0385(16) -0.0057(12) 0.0006(12) 0.0027(12)
C24 0.0417(17) 0.0453(17) 0.0349(17) -0.0054(13) -0.0007(13) 0.0046(13)
C33 0.0506(19) 0.0324(15) 0.0472(18) 0.0035(13) -0.0015(14) 0.0005(13)
C9 0.0374(16) 0.0325(15) 0.0422(17) -0.0078(12) -0.0026(13) 0.0059(12)
C40 0.0452(18) 0.0504(19) 0.054(2) -0.0114(16) -0.0091(15) 0.0013(15)
C32 0.0467(18) 0.067(2) 0.0418(18) -0.0114(16) 0.0102(14) -0.0049(16)
C27 0.0343(16) 0.0450(18) 0.063(2) -0.0005(15) 0.0086(14) 0.0016(14)
C38 0.053(2) 0.0408(18) 0.063(2) -0.0147(16) -0.0095(16) 0.0033(15)
C31 0.0445(19) 0.048(2) 0.082(3) -0.0285(18) 0.0163(17) 0.0020(15)
C30 0.0380(18) 0.052(2) 0.077(2) -0.0005(18) 0.0000(16) 0.0128(15)
C28 0.0375(19) 0.085(3) 0.092(3) -0.028(2) -0.0008(18) 0.0032(19)
C46 0.058(2) 0.048(2) 0.058(2) -0.0028(16) -0.0102(17) 0.0187(16)
C39 0.068(2) 0.074(3) 0.045(2) -0.0144(18) 0.0093(17) -0.017(2)
C36 0.091(3) 0.046(2) 0.066(2) 0.0124(18) 0.013(2) -0.0003(19)
C29 0.042(2) 0.090(3) 0.105(3) 0.044(3) 0.020(2) 0.006(2)
C34 0.069(2) 0.0328(17) 0.081(3) 0.0058(17) 0.0043(19) 0.0081(16)
C35 0.068(2) 0.0406(18) 0.076(3) 0.0024(18) -0.023(2) -0.0083(17)
C45 0.059(2) 0.063(2) 0.057(2) -0.0136(18) -0.0202(18) 0.0163(18)
C44 0.076(3) 0.088(3) 0.062(3) 0.032(2) 0.010(2) 0.022(2)

loop_
_atom_type_symbol
_atom_type_description
_atom_type_scat_dispersion_real
_atom_type_scat_dispersion_imag
_atom_type_scat_source
C C 0.0033 0.0016 'International Tables Vol C Tables 4.2.6.8 and 6.1.1.4'
H H 0.0000 0.0000 'International Tables Vol C Tables 4.2.6.8 and 6.1.1.4'
N N 0.0061 0.0033 'International Tables Vol C Tables 4.2.6.8 and 6.1.1.4'

loop_
_geom_angle_atom_site_label_1
_geom_angle_atom_site_label_2
_geom_angle_atom_site_label_3
_geom_angle
C1 N1 C13 115.4(2)
C1 N1 N2 118.5(2)
C13 N1 N2 115.4(2)
C3 C2 C1 118.7(2)
C3 C2 C15 122.3(2)
C1 C2 C15 118.9(2)
C18 C19 C14 118.3(2)
C18 C19 C20 124.5(2)
C14 C19 C20 117.1(2)
C42 C20 C19 112.8(2)
C42 C20 C41 107.9(2)
C19 C20 C41 107.8(2)
C42 C20 C21 112.2(2)
C19 C20 C21 106.4(2)
C41 C20 C21 109.7(2)
C22 C21 C26 118.2(2)
C22 C21 C20 123.6(2)
C26 C21 C20 118.1(2)
C19 C18 C17 122.3(3)
C19 C18 H18 118.1(15)
C17 C18 H18 119.5(15)
C5 C6 C1 118.6(3)
C5 C6 C7 123.8(2)
C1 C6 C7 117.6(2)
C3 C4 C5 117.0(3)
C3 C4 C27 121.2(3)
C5 C4 C27 121.8(3)
C15 C14 C19 120.3(2)
C15 C14 N2 121.6(2)
C19 C14 N2 118.0(2)
C14 N2 C26 116.0(2)
C14 N2 N1 119.7(2)
C26 N2 N1 116.7(2)
C16 C15 C14 118.9(2)
C16 C15 C2 122.9(2)
C14 C15 C2 118.2(2)
C16 C17 C18 117.7(2)
C16 C17 C37 121.9(2)
C18 C17 C37 120.4(2)
C8 C7 C6 106.5(2)
C8 C7 C31 112.1(3)
C6 C7 C31 112.5(2)
C8 C7 C32 108.8(2)
C6 C7 C32 108.9(3)
C31 C7 C32 108.0(3)
C4 C3 C2 122.8(3)
C4 C3 H3 115.4(16)
C2 C3 H3 121.7(16)
C25 C26 C21 120.6(2)
C25 C26 N2 122.9(2)
C21 C26 N2 116.5(2)
C6 C1 C2 120.3(2)
C6 C1 N1 117.9(2)
C2 C1 N1 121.6(2)
C12 C11 C10 121.8(3)
C12 C11 H11 117.9(18)
C10 C11 H11 120.3(18)
C24 C23 C22 116.7(3)
C24 C23 C43 120.8(3)
C22 C23 C43 122.5(3)
C21 C22 C23 122.6(3)
C21 C22 H22 118.4(15)
C23 C22 H22 119.0(15)
C9 C8 C13 117.5(3)
C9 C8 C7 123.9(3)
C13 C8 C7 118.6(3)
C17 C16 C15 122.3(3)
C17 C16 H16 124.1(15)
C15 C16 H16 113.5(15)
C38 C37 C39 109.7(3)
C38 C37 C40 108.5(3)
C39 C37 C40 107.6(3)
C38 C37 C17 110.3(2)
C39 C37 C17 108.1(3)
C40 C37 C17 112.6(2)
C26 C25 C24 119.5(3)
C26 C25 H25 117.6(16)
C24 C25 H25 122.8(16)
C20 C41 H41A 109.5
C20 C41 H41B 109.5
H41A C41 H41B 109.5
C20 C41 H41C 109.5
H41A C41 H41C 109.5
H41B C41 H41C 109.5
C12 C13 C8 120.3(3)
C12 C13 N1 123.3(2)
C8 C13 N1 116.4(2)
C9 C10 C11 116.6(3)
C9 C10 C33 122.8(3)
C11 C10 C33 120.7(3)
C6 C5 C4 122.4(3)
C6 C5 H5 116.6(19)
C4 C5 H5 120.9(19)
C46 C43 C23 113.0(3)
C46 C43 C44 108.5(3)
C23 C43 C44 109.4(3)
C46 C43 C45 107.5(3)
C23 C43 C45 109.3(3)
C44 C43 C45 109.0(3)
C20 C42 H42A 109.5
C20 C42 H42B 109.5
H42A C42 H42B 109.5
C20 C42 H42C 109.5
H42A C42 H42C 109.5
H42B C42 H42C 109.5
C13 C12 C11 119.9(3)
C13 C12 H12 116.8(18)
C11 C12 H12 123.3(18)
C25 C24 C23 122.2(3)
C25 C24 H24 119.2(19)
C23 C24 H24 118.2(19)
C35 C33 C36 108.6(3)
C35 C33 C34 107.8(3)
C36 C33 C34 109.1(3)
C35 C33 C10 109.7(2)
C36 C33 C10 109.8(3)
C34 C33 C10 111.8(3)
C10 C9 C8 123.5(3)
C10 C9 H9 115.7(18)
C8 C9 H9 120.7(18)
C37 C40 H40A 109.5
C37 C40 H40B 109.5
H40A C40 H40B 109.5
C37 C40 H40C 109.5
H40A C40 H40C 109.5
H40B C40 H40C 109.5
C7 C32 H32A 109.5
C7 C32 H32B 109.5
H32A C32 H32B 109.5
C7 C32 H32C 109.5
H32A C32 H32C 109.5
H32B C32 H32C 109.5
C29 C27 C30 108.8(3)
C29 C27 C28 110.0(3)
C30 C27 C28 107.5(3)
C29 C27 C4 108.4(3)
C30 C27 C4 111.0(3)
C28 C27 C4 111.1(3)
C37 C38 H38A 109.5
C37 C38 H38B 109.5
H38A C38 H38B 109.5
C37 C38 H38C 109.5
H38A C38 H38C 109.5
H38B C38 H38C 109.5
C7 C31 H31A 109.5
C7 C31 H31B 109.5
H31A C31 H31B 109.5
C7 C31 H31C 109.5
H31A C31 H31C 109.5
H31B C31 H31C 109.5
C27 C30 H30A 109.5
C27 C30 H30B 109.5
H30A C30 H30B 109.5
C27 C30 H30C 109.5
H30A C30 H30C 109.5
H30B C30 H30C 109.5
C27 C28 H28A 109.5
C27 C28 H28B 109.5
H28A C28 H28B 109.5
C27 C28 H28C 109.5
H28A C28 H28C 109.5
H28B C28 H28C 109.5
C43 C46 H46A 109.5
C43 C46 H46B 109.5
H46A C46 H46B 109.5
C43 C46 H46C 109.5
H46A C46 H46C 109.5
H46B C46 H46C 109.5
C37 C39 H39A 109.5
C37 C39 H39B 109.5
H39A C39 H39B 109.5
C37 C39 H39C 109.5
H39A C39 H39C 109.5
H39B C39 H39C 109.5
C33 C36 H36A 109.5
C33 C36 H36B 109.5
H36A C36 H36B 109.5
C33 C36 H36C 109.5
H36A C36 H36C 109.5
H36B C36 H36C 109.5
C27 C29 H29A 109.5
C27 C29 H29B 109.5
H29A C29 H29B 109.5
C27 C29 H29C 109.5
H29A C29 H29C 109.5
H29B C29 H29C 109.5
C33 C34 H34A 109.5
C33 C34 H34B 109.5
H34A C34 H34B 109.5
C33 C34 H34C 109.5
H34A C34 H34C 109.5
H34B C34 H34C 109.5
C33 C35 H35A 109.5
C33 C35 H35B 109.5
H35A C35 H35B 109.5
C33 C35 H35C 109.5
H35A C35 H35C 109.5
H35B C35 H35C 109.5
C43 C45 H45A 109.5
C43 C45 H45B 109.5
H45A C45 H45B 109.5
C43 C45 H45C 109.5
H45A C45 H45C 109.5
H45B C45 H45C 109.5
C43 C44 H44A 109.5
C43 C44 H44B 109.5
H44A C44 H44B 109.5
C43 C44 H44C 109.5
H44A C44 H44C 109.5
H44B C44 H44C 109.5

loop_
_geom_bond_atom_site_label_1
_geom_bond_atom_site_label_2
_geom_bond_distance
N1 C1 1.416(3)
N1 C13 1.421(3)
N1 N2 1.423(3)
C2 C3 1.389(4)
C2 C1 1.399(4)
C2 C15 1.475(4)
C19 C18 1.392(4)
C19 C14 1.403(4)
C19 C20 1.529(4)
C20 C42 1.529(4)
C20 C41 1.533(4)
C20 C21 1.535(4)
C21 C22 1.396(4)
C21 C26 1.400(4)
C18 C17 1.396(4)
C18 H18 1.01(3)
C6 C5 1.387(4)
C6 C1 1.398(4)
C6 C7 1.522(4)
C4 C3 1.379(4)
C4 C5 1.402(4)
C4 C27 1.543(4)
C14 C15 1.397(4)
C14 N2 1.407(3)
N2 C26 1.419(3)
C15 C16 1.395(4)
C17 C16 1.374(4)
C17 C37 1.538(4)
C7 C8 1.520(4)
C7 C31 1.535(4)
C7 C32 1.542(4)
C3 H3 0.95(3)
C26 C25 1.383(4)
C11 C12 1.389(4)
C11 C10 1.395(4)
C11 H11 1.03(3)
C23 C24 1.395(4)
C23 C22 1.402(4)
C23 C43 1.526(4)
C22 H22 0.99(3)
C8 C9 1.400(4)
C8 C13 1.403(4)
C16 H16 0.97(3)
C37 C38 1.524(4)
C37 C39 1.529(5)
C37 C40 1.531(4)
C25 C24 1.391(4)
C25 H25 1.05(3)
C41 H41A 0.9800
C41 H41B 0.9800
C41 H41C 0.9800
C13 C12 1.382(4)
C10 C9 1.386(4)
C10 C33 1.534(4)
C5 H5 0.97(3)
C43 C46 1.521(4)
C43 C44 1.539(5)
C43 C45 1.539(5)
C42 H42A 0.9800
C42 H42B 0.9800
C42 H42C 0.9800
C12 H12 1.00(3)
C24 H24 0.98(3)
C33 C35 1.529(4)
C33 C36 1.532(5)
C33 C34 1.532(5)
C9 H9 1.01(3)
C40 H40A 0.9800
C40 H40B 0.9800
C40 H40C 0.9800
C32 H32A 0.9800
C32 H32B 0.9800
C32 H32C 0.9800
C27 C29 1.512(5)
C27 C30 1.522(4)
C27 C28 1.539(5)
C38 H38A 0.9800
C38 H38B 0.9800
C38 H38C 0.9800
C31 H31A 0.9800
C31 H31B 0.9800
C31 H31C 0.9800
C30 H30A 0.9800
C30 H30B 0.9800
C30 H30C 0.9800
C28 H28A 0.9800
C28 H28B 0.9800
C28 H28C 0.9800
C46 H46A 0.9800
C46 H46B 0.9800
C46 H46C 0.9800
C39 H39A 0.9800
C39 H39B 0.9800
C39 H39C 0.9800
C36 H36A 0.9800
C36 H36B 0.9800
C36 H36C 0.9800
C29 H29A 0.9800
C29 H29B 0.9800
C29 H29C 0.9800
C34 H34A 0.9800
C34 H34B 0.9800
C34 H34C 0.9800
C35 H35A 0.9800
C35 H35B 0.9800
C35 H35C 0.9800
C45 H45A 0.9800
C45 H45B 0.9800
C45 H45C 0.9800
C44 H44A 0.9800
C44 H44B 0.9800
C44 H44C 0.9800
